data_4032344
loop_
_publ_author_name
'Zhao, Yichao'
'Jin, Jianwen'
'Boyle, Joshua William'
'Lee, Bo Ra'
'Day, David Philip'
'Susanti, Dewi'
'Clarkson, Guy James'
'Chan, Philip Wai Hong'

_publ_section_title
;
 Silver-Catalyzed 1,3-Acyloxy Migration/Diels-Alder Reaction of
 1,9-Dien-4-yne Esters to Partially Hydrogenated Isoquinolines.
;
_journal_issue 6
_journal_name_full 'The Journal of organic chemistry'
_journal_page_first 2826
_journal_page_last 2834
_journal_paper_doi 10.1021/acs.joc.7b00048
_journal_volume 82
_journal_year 2017
_chemical_formula_moiety 'C25 H27 N O4 S'
_chemical_formula_sum 'C25 H27 N O4 S'
_chemical_formula_weight 437.53
_space_group_crystal_system monoclinic
_space_group_IT_number 14
_space_group_name_Hall '-P 2ybc'
_space_group_name_H-M_alt 'P 1 21/c 1'
_symmetry_space_group_name_Hall '-P 2ybc'
_symmetry_space_group_name_H-M 'P 1 21/c 1'
_atom_sites_solution_hydrogens geom
_atom_sites_solution_primary dual
_audit_creation_date 2017-01-05
_audit_creation_method
;
Olex2 1.2
(compiled 2016.11.30 svn.r3368 for OlexSys, GUI svn.r5269)
;
_cell_angle_alpha 90
_cell_angle_beta 104.9332(4)
_cell_angle_gamma 90
_cell_formula_units_Z 4
_cell_length_a 11.21961(4)
_cell_length_b 11.09937(5)
_cell_length_c 18.19019(7)
_cell_measurement_reflns_used 30279
_cell_measurement_temperature 150(2)
_cell_measurement_theta_max 73.4980
_cell_measurement_theta_min 3.9530
_cell_volume 2188.731(16)
_computing_cell_refinement 'CrysAlisPro 1.171.38.43f (Rigaku OD, 2015)'
_computing_data_collection 'CrysAlisPro 1.171.38.43f (Rigaku OD, 2015)'
_computing_data_reduction 'CrysAlisPro 1.171.38.43f (Rigaku OD, 2015)'
_computing_molecular_graphics 'Olex2 (Dolomanov et al., 2009)'
_computing_publication_material 'Olex2 (Dolomanov et al., 2009)'
_computing_structure_refinement 'ShelXL (Sheldrick, 2015)'
_computing_structure_solution 'ShelXT (Sheldrick, 2015)'
_diffrn_ambient_environment N~2~
_diffrn_ambient_temperature 150(2)
_diffrn_detector 'CCD plate'
_diffrn_detector_area_resol_mean 5.3046
_diffrn_detector_type AtlasS2
_diffrn_measured_fraction_theta_full 0.9998
_diffrn_measured_fraction_theta_max 0.9575
_diffrn_measurement_details
;
List of Runs (angles in degrees, time in seconds):

  # Type    Start    End  Width  t~exp~   \w     \q     \k     \f   Frames
--------------------------------------------------------------------------
  1  \w   -118.00  -9.00   1.00    1.00    --  -41.82 -77.00 150.00  109
  2  \w    -66.00  33.00   1.00    1.00    --  -41.82  37.00-180.00   99
  3  \w   -114.00 -14.00   1.00    1.00    --  -41.82 -57.00-150.00  100
  4  \w   -122.00  -1.00   1.00    1.00    --  -41.82 -19.00   0.00  121
  5  \w   -114.00 -14.00   1.00    1.00    --  -41.82 -57.00-180.00  100
  6  \w     23.00  98.00   1.00    1.00    --   41.82-125.00-180.00   75
  7  \w     17.00 116.00   1.00    1.00    --   41.82  37.00-180.00   99
  8  \w     78.00 178.00   1.00    4.00    --  107.00  61.00-120.00  100
  9  \w     74.00 178.00   1.00    4.00    --  107.00  77.00-150.00  104
 10  \w     78.00 178.00   1.00    4.00    --  107.00  61.00 120.00  100
 11  \w     81.00 178.00   1.00    4.00    --  107.00  45.00 -90.00   97
 12  \w     94.00 178.00   1.00    4.00    --  107.00 125.00  60.00   84
 13  \w     74.00 178.00   1.00    4.00    --  107.00  77.00 120.00  104
 14  \w     94.00 178.00   1.00    4.00    --  107.00 125.00 -60.00   84
 15  \w     34.00 121.00   1.00    4.00    --  107.00-125.00 -90.00   87
 16  \w     74.00 178.00   1.00    4.00    --  107.00  77.00-180.00  104
 17  \w     78.00 178.00   1.00    4.00    --  107.00  61.00-150.00  100
 18  \w     74.00 178.00   1.00    4.00    --  107.00  77.00-120.00  104
 19  \w     34.00 121.00   1.00    4.00    --  107.00-125.00-120.00   87
 20  \w     78.00 178.00   1.00    4.00    --  107.00  61.00 150.00  100
 21  \w     81.00 178.00   1.00    4.00    --  107.00  45.00-150.00   97
 22  \w     74.00 178.00   1.00    4.00    --  107.00  77.00 150.00  104
 23  \w     81.00 178.00   1.00    4.00    --  107.00  45.00 150.00   97
 24  \w     78.00 178.00   1.00    4.00    --  107.00  61.00-180.00  100
 25  \w     81.00 178.00   1.00    4.00    --  107.00  45.00-180.00   97
 26  \w     81.00 178.00   1.00    4.00    --  107.00  45.00  30.00   97
 27  \w     81.00 178.00   1.00    4.00    --  107.00  45.00-120.00   97
 28  \w     94.00 178.00   1.00    4.00    --  107.00 125.00 -90.00   84
 29  \w     79.00 178.00   1.00    4.00    --  107.00  30.00-180.00   99
 30  \w     94.00 178.00   1.00    4.00    --  107.00 125.00  30.00   84
 31  \w   -118.00 -61.00   1.00    1.00    --  -41.82 -77.00 -30.00   57
;
_diffrn_measurement_device 'four-circle diffractometer'
_diffrn_measurement_device_type 'SuperNova, Dual, Cu at zero, AtlasS2'
_diffrn_measurement_method '\w scans'
_diffrn_orient_matrix_type 'CrysAlisPro convention (1999,Acta A55,543-557)'
_diffrn_orient_matrix_UB_11 0.0500743000
_diffrn_orient_matrix_UB_12 0.0441278000
_diffrn_orient_matrix_UB_13 0.0825085000
_diffrn_orient_matrix_UB_21 -0.1327537000
_diffrn_orient_matrix_UB_22 0.0091622000
_diffrn_orient_matrix_UB_23 0.0085796000
_diffrn_orient_matrix_UB_31 0.0075342000
_diffrn_orient_matrix_UB_32 -0.1312798000
_diffrn_orient_matrix_UB_33 0.0283351000
_diffrn_radiation_monochromator mirror
_diffrn_radiation_probe x-ray
_diffrn_radiation_type 'Cu K\a'
_diffrn_radiation_wavelength 1.54184
_diffrn_reflns_av_R_equivalents 0.0553
_diffrn_reflns_av_unetI/netI 0.0199
_diffrn_reflns_Laue_measured_fraction_full 1.000
_diffrn_reflns_Laue_measured_fraction_max 0.998
_diffrn_reflns_limit_h_max 13
_diffrn_reflns_limit_h_min -13
_diffrn_reflns_limit_k_max 13
_diffrn_reflns_limit_k_min -13
_diffrn_reflns_limit_l_max 22
_diffrn_reflns_limit_l_min -22
_diffrn_reflns_number 39823
_diffrn_reflns_point_group_measured_fraction_full 1.000
_diffrn_reflns_point_group_measured_fraction_max 0.998
_diffrn_reflns_theta_full 67.684
_diffrn_reflns_theta_max 73.665
_diffrn_reflns_theta_min 4.078
_diffrn_source 'micro-focus sealed X-ray tube'
_diffrn_source_type 'SuperNova (Cu) X-ray Source'
_exptl_absorpt_coefficient_mu 1.576
_exptl_absorpt_correction_T_max 1.00000
_exptl_absorpt_correction_T_min 0.17739
_exptl_absorpt_correction_type multi-scan
_exptl_absorpt_process_details
;
CrysAlisPro 1.171.38.43f (Rigaku Oxford Diffraction, 2015)
Empirical absorption correction using spherical harmonics,
 implemented in SCALE3 ABSPACK scaling algorithm.
;
_exptl_crystal_colour colourless
_exptl_crystal_colour_primary colourless
_exptl_crystal_density_diffrn 1.328
_exptl_crystal_description block
_exptl_crystal_F_000 928
_exptl_crystal_size_max 0.3
_exptl_crystal_size_mid 0.3
_exptl_crystal_size_min 0.2
_refine_diff_density_max 0.468
_refine_diff_density_min -0.478
_refine_diff_density_rms 0.059
_refine_ls_extinction_method none
_refine_ls_goodness_of_fit_ref 1.040
_refine_ls_hydrogen_treatment constr
_refine_ls_matrix_type full
_refine_ls_number_parameters 282
_refine_ls_number_reflns 4413
_refine_ls_number_restraints 0
_refine_ls_restrained_S_all 1.040
_refine_ls_R_factor_all 0.0405
_refine_ls_R_factor_gt 0.0403
_refine_ls_shift/su_max 0.001
_refine_ls_shift/su_mean 0.000
_refine_ls_structure_factor_coef Fsqd
_refine_ls_weighting_details 'w=1/[\s^2^(Fo^2^)+(0.0658P)^2^+0.7879P] where P=(Fo^2^+2Fc^2^)/3'
_refine_ls_weighting_scheme calc
_refine_ls_wR_factor_gt 0.1104
_refine_ls_wR_factor_ref 0.1106
_reflns_Friedel_coverage 0.000
_reflns_number_gt 4356
_reflns_number_total 4413
_reflns_threshold_expression 'I > 2\s(I)'
_cod_data_source_file jo7b00048_si_005.cif
_cod_data_source_block sh4
_cod_depositor_comments 'Adding full bibliography for 4032344.cif.'
_cod_original_cell_volume 2188.730(15)
_cod_database_code 4032344
_chemical_oxdiff_formula 'C20 H20 N2 O2 S'
_shelx_space_group_comment
;
The symmetry employed for this shelxl refinement is uniquely defined
by the following loop, which should always be used as a source of
symmetry information in preference to the above space-group names.
They are only intended as comments.
;
_reflns_odcompleteness_completeness 99.98
_reflns_odcompleteness_iscentric 1
_reflns_odcompleteness_theta 69.95
_olex2_refinement_description
;
1. Fixed Uiso
 At 1.2 times of:
  All C(H) groups, All C(H,H) groups
 At 1.5 times of:
  All C(H,H,H) groups
2.a Ternary CH refined with riding coordinates:
 C11(H11)
2.b Secondary CH2 refined with riding coordinates:
 C10(H10A,H10B), C12(H12A,H12B), C13(H13A,H13B), C18(H18A,H18B), C22(H22A,H22B)
2.c Aromatic/amide H refined with riding coordinates:
 C3(H3), C4(H4), C6(H6), C7(H7), C14(H14), C24(H24), C25(H25), C26(H26),
 C27(H27), C28(H28)
2.d Idealised Me refined as rotating group:
 C1(H1A,H1B,H1C), C21(H21A,H21B,H21C)
;
_shelx_shelxl_version_number 2014/7
_olex2_submission_special_instructions 'No special instructions were received'
_oxdiff_exptl_absorpt_empirical_details
;
Empirical correction (ABSPACK) includes:
- Absorption correction using spherical harmonics
- Frame scaling
;
_oxdiff_exptl_absorpt_empirical_full_max 4.148
_oxdiff_exptl_absorpt_empirical_full_min 0.501

loop_
_space_group_symop_operation_xyz
'x, y, z'
'-x, y+1/2, -z+1/2'
'-x, -y, -z'
'x, -y-1/2, z-1/2'

loop_
_atom_site_label
_atom_site_type_symbol
_atom_site_fract_x
_atom_site_fract_y
_atom_site_fract_z
_atom_site_U_iso_or_equiv
_atom_site_adp_type
_atom_site_occupancy
_atom_site_site_symmetry_order
_atom_site_calc_flag
_atom_site_refinement_flags_posn
C1 C 0.00352(19) 0.1683(2) 0.51487(12) 0.0594(5) Uani 1 1 d .
H1A H -0.0650 0.1163 0.4888 0.089 Uiso 1 1 calc GR
H1B H -0.0231 0.2198 0.5514 0.089 Uiso 1 1 calc GR
H1C H 0.0731 0.1183 0.5418 0.089 Uiso 1 1 calc GR
C2 C 0.04286(13) 0.24583(16) 0.45717(9) 0.0377(3) Uani 1 1 d .
C3 C 0.05268(14) 0.19940(14) 0.38817(9) 0.0384(3) Uani 1 1 d .
H3 H 0.0348 0.1168 0.3769 0.046 Uiso 1 1 calc R
C4 C 0.08827(12) 0.27175(14) 0.33524(8) 0.0322(3) Uani 1 1 d .
H4 H 0.0949 0.2391 0.2882 0.039 Uiso 1 1 calc R
C5 C 0.11404(11) 0.39246(12) 0.35212(7) 0.0261(3) Uani 1 1 d .
C6 C 0.10646(13) 0.44026(13) 0.42131(8) 0.0318(3) Uani 1 1 d .
H6 H 0.1256 0.5226 0.4329 0.038 Uiso 1 1 calc R
C7 C 0.07090(13) 0.36700(15) 0.47310(8) 0.0358(3) Uani 1 1 d .
H7 H 0.0654 0.3996 0.5204 0.043 Uiso 1 1 calc R
S8 S 0.15878(3) 0.48753(3) 0.28644(2) 0.02751(12) Uani 1 1 d .
O8A O 0.13684(9) 0.42531(11) 0.21535(6) 0.0370(3) Uani 1 1 d .
O8B O 0.10491(9) 0.60363(10) 0.29009(6) 0.0375(3) Uani 1 1 d .
N9 N 0.30799(10) 0.50616(10) 0.31636(7) 0.0264(2) Uani 1 1 d .
C10 C 0.36004(12) 0.58951(13) 0.37920(8) 0.0286(3) Uani 1 1 d .
H10A H 0.3817 0.5455 0.4282 0.034 Uiso 1 1 calc R
H10B H 0.2993 0.6529 0.3819 0.034 Uiso 1 1 calc R
C11 C 0.47466(12) 0.64536(12) 0.36359(7) 0.0260(3) Uani 1 1 d .
H11 H 0.4479 0.7001 0.3187 0.031 Uiso 1 1 calc R
C12 C 0.54531(13) 0.72057(14) 0.43142(8) 0.0329(3) Uani 1 1 d .
H12A H 0.4886 0.7781 0.4466 0.040 Uiso 1 1 calc R
H12B H 0.5807 0.6673 0.4752 0.040 Uiso 1 1 calc R
C13 C 0.64774(14) 0.78868(15) 0.40906(9) 0.0386(3) Uani 1 1 d .
H13A H 0.6119 0.8560 0.3748 0.046 Uiso 1 1 calc R
H13B H 0.7045 0.8232 0.4551 0.046 Uiso 1 1 calc R
C14 C 0.71825(13) 0.70763(14) 0.36988(8) 0.0332(3) Uani 1 1 d .
H14 H 0.7933 0.7379 0.3621 0.040 Uiso 1 1 calc R
C15 C 0.68486(12) 0.59582(13) 0.34471(7) 0.0273(3) Uani 1 1 d .
C16 C 0.56080(11) 0.55093(12) 0.34492(7) 0.0239(3) Uani 1 1 d .
C17 C 0.51731(11) 0.43950(12) 0.32893(7) 0.0238(3) Uani 1 1 d .
C18 C 0.38560(12) 0.40013(12) 0.31848(8) 0.0260(3) Uani 1 1 d .
H18A H 0.3575 0.3543 0.2704 0.031 Uiso 1 1 calc R
H18B H 0.3793 0.3470 0.3610 0.031 Uiso 1 1 calc R
O19 O 0.58854(8) 0.34222(9) 0.31458(5) 0.0263(2) Uani 1 1 d .
C20 C 0.64602(12) 0.27302(13) 0.37563(8) 0.0297(3) Uani 1 1 d .
O20 O 0.64325(13) 0.29609(12) 0.43922(6) 0.0519(3) Uani 1 1 d .
C21 C 0.70849(14) 0.16815(15) 0.35023(9) 0.0387(3) Uani 1 1 d .
H21A H 0.6468 0.1175 0.3160 0.058 Uiso 1 1 calc GR
H21B H 0.7515 0.1209 0.3946 0.058 Uiso 1 1 calc GR
H21C H 0.7681 0.1972 0.3233 0.058 Uiso 1 1 calc GR
C22 C 0.77271(12) 0.52316(14) 0.31132(8) 0.0294(3) Uani 1 1 d .
H22A H 0.8533 0.5651 0.3232 0.035 Uiso 1 1 calc R
H22B H 0.7857 0.4439 0.3371 0.035 Uiso 1 1 calc R
C23 C 0.73200(12) 0.50177(12) 0.22630(8) 0.0262(3) Uani 1 1 d .
C24 C 0.78973(14) 0.41344(14) 0.19345(9) 0.0361(3) Uani 1 1 d .
H24 H 0.8494 0.3622 0.2250 0.043 Uiso 1 1 calc R
C25 C 0.76089(17) 0.39959(15) 0.11496(10) 0.0444(4) Uani 1 1 d .
H25 H 0.8010 0.3391 0.0932 0.053 Uiso 1 1 calc R
C26 C 0.67416(18) 0.47326(16) 0.06836(9) 0.0449(4) Uani 1 1 d .
H26 H 0.6556 0.4644 0.0147 0.054 Uiso 1 1 calc R
C27 C 0.61482(16) 0.55964(15) 0.10018(8) 0.0401(4) Uani 1 1 d .
H27 H 0.5545 0.6099 0.0684 0.048 Uiso 1 1 calc R
C28 C 0.64315(13) 0.57348(13) 0.17899(8) 0.0299(3) Uani 1 1 d .
H28 H 0.6012 0.6327 0.2005 0.036 Uiso 1 1 calc R

loop_
_atom_site_aniso_label
_atom_site_aniso_U_11
_atom_site_aniso_U_22
_atom_site_aniso_U_33
_atom_site_aniso_U_23
_atom_site_aniso_U_13
_atom_site_aniso_U_12
C1 0.0518(10) 0.0736(14) 0.0526(10) 0.0133(10) 0.0131(8) -0.0260(10)
C2 0.0244(6) 0.0485(9) 0.0391(8) 0.0081(7) 0.0061(6) -0.0059(6)
C3 0.0309(7) 0.0353(8) 0.0464(9) 0.0005(7) 0.0051(6) -0.0079(6)
C4 0.0254(6) 0.0358(7) 0.0346(7) -0.0051(6) 0.0062(5) -0.0031(5)
C5 0.0179(6) 0.0321(7) 0.0282(6) 0.0014(5) 0.0056(5) 0.0013(5)
C6 0.0301(7) 0.0326(7) 0.0331(7) -0.0023(6) 0.0089(5) 0.0020(6)
C7 0.0298(7) 0.0483(9) 0.0305(7) 0.0005(6) 0.0097(6) 0.0021(6)
S8 0.02162(18) 0.0335(2) 0.02664(18) 0.00349(12) 0.00480(13) 0.00162(11)
O8A 0.0302(5) 0.0531(6) 0.0258(5) -0.0006(4) 0.0038(4) -0.0030(5)
O8B 0.0287(5) 0.0366(6) 0.0458(6) 0.0096(5) 0.0068(4) 0.0070(4)
N9 0.0214(5) 0.0284(6) 0.0297(6) -0.0005(4) 0.0072(4) 0.0003(4)
C10 0.0260(6) 0.0313(7) 0.0294(6) -0.0030(5) 0.0084(5) 0.0023(5)
C11 0.0256(6) 0.0282(6) 0.0230(6) -0.0011(5) 0.0042(5) 0.0003(5)
C12 0.0325(7) 0.0362(7) 0.0288(7) -0.0092(6) 0.0057(5) -0.0007(6)
C13 0.0369(8) 0.0378(8) 0.0379(8) -0.0105(6) 0.0040(6) -0.0080(6)
C14 0.0278(7) 0.0418(8) 0.0280(7) -0.0030(6) 0.0038(5) -0.0088(6)
C15 0.0231(6) 0.0377(7) 0.0194(6) 0.0010(5) 0.0024(5) -0.0018(5)
C16 0.0228(6) 0.0311(7) 0.0170(5) 0.0009(5) 0.0035(4) 0.0005(5)
C17 0.0229(6) 0.0296(6) 0.0194(5) 0.0005(5) 0.0065(4) 0.0026(5)
C18 0.0239(6) 0.0268(6) 0.0283(6) -0.0003(5) 0.0084(5) -0.0002(5)
O19 0.0261(4) 0.0308(5) 0.0223(4) -0.0006(3) 0.0070(3) 0.0044(4)
C20 0.0280(6) 0.0341(7) 0.0270(6) 0.0029(5) 0.0071(5) 0.0032(5)
O20 0.0732(8) 0.0583(7) 0.0264(5) 0.0081(5) 0.0166(5) 0.0276(7)
C21 0.0355(8) 0.0407(8) 0.0385(8) 0.0001(6) 0.0068(6) 0.0130(6)
C22 0.0196(6) 0.0400(7) 0.0273(7) 0.0028(5) 0.0038(5) -0.0010(5)
C23 0.0218(6) 0.0300(7) 0.0285(7) 0.0003(5) 0.0098(5) -0.0046(5)
C24 0.0308(7) 0.0365(8) 0.0466(8) 0.0016(6) 0.0202(6) 0.0021(6)
C25 0.0538(10) 0.0402(8) 0.0518(10) -0.0128(7) 0.0364(8) -0.0098(7)
C26 0.0623(11) 0.0481(9) 0.0296(7) -0.0086(7) 0.0213(7) -0.0200(8)
C27 0.0485(9) 0.0428(9) 0.0262(7) 0.0022(6) 0.0047(6) -0.0072(7)
C28 0.0336(7) 0.0294(7) 0.0265(6) -0.0001(5) 0.0076(5) -0.0010(5)

loop_
_atom_type_symbol
_atom_type_description
_atom_type_scat_dispersion_real
_atom_type_scat_dispersion_imag
_atom_type_scat_source
C C 0.0181 0.0091 'International Tables Vol C Tables 4.2.6.8 and 6.1.1.4'
H H 0.0000 0.0000 'International Tables Vol C Tables 4.2.6.8 and 6.1.1.4'
N N 0.0311 0.0180 'International Tables Vol C Tables 4.2.6.8 and 6.1.1.4'
O O 0.0492 0.0322 'International Tables Vol C Tables 4.2.6.8 and 6.1.1.4'
S S 0.3331 0.5567 'International Tables Vol C Tables 4.2.6.8 and 6.1.1.4'

loop_
_geom_angle_atom_site_label_1
_geom_angle_atom_site_label_2
_geom_angle_atom_site_label_3
_geom_angle
H1A C1 H1B 109.5
H1A C1 H1C 109.5
H1B C1 H1C 109.5
C2 C1 H1A 109.5
C2 C1 H1B 109.5
C2 C1 H1C 109.5
C3 C2 C1 121.55(16)
C3 C2 C7 118.69(14)
C7 C2 C1 119.76(16)
C2 C3 H3 119.5
C2 C3 C4 121.09(14)
C4 C3 H3 119.5
C3 C4 H4 120.5
C5 C4 C3 119.03(14)
C5 C4 H4 120.5
C4 C5 C6 120.76(13)
C4 C5 S8 120.51(11)
C6 C5 S8 118.72(11)
C5 C6 H6 120.3
C7 C6 C5 119.34(14)
C7 C6 H6 120.3
C2 C7 H7 119.5
C6 C7 C2 121.08(14)
C6 C7 H7 119.5
O8A S8 C5 108.13(7)
O8A S8 O8B 120.00(7)
O8A S8 N9 106.55(6)
O8B S8 C5 108.07(6)
O8B S8 N9 106.20(6)
N9 S8 C5 107.24(6)
C10 N9 S8 120.41(9)
C18 N9 S8 117.39(9)
C18 N9 C10 111.87(10)
N9 C10 H10A 110.3
N9 C10 H10B 110.3
N9 C10 C11 107.30(10)
H10A C10 H10B 108.5
C11 C10 H10A 110.3
C11 C10 H10B 110.3
C10 C11 H11 108.1
C10 C11 C12 111.06(11)
C10 C11 C16 112.18(11)
C12 C11 H11 108.1
C16 C11 H11 108.1
C16 C11 C12 109.19(11)
C11 C12 H12A 109.9
C11 C12 H12B 109.9
H12A C12 H12B 108.3
C13 C12 C11 109.06(11)
C13 C12 H12A 109.9
C13 C12 H12B 109.9
C12 C13 H13A 109.4
C12 C13 H13B 109.4
H13A C13 H13B 108.0
C14 C13 C12 111.02(13)
C14 C13 H13A 109.4
C14 C13 H13B 109.4
C13 C14 H14 117.1
C15 C14 C13 125.71(13)
C15 C14 H14 117.1
C14 C15 C16 119.38(13)
C14 C15 C22 118.38(12)
C16 C15 C22 122.07(12)
C15 C16 C11 114.87(11)
C17 C16 C11 118.00(11)
C17 C16 C15 127.11(12)
C16 C17 C18 126.07(12)
C16 C17 O19 123.96(11)
O19 C17 C18 109.86(11)
N9 C18 C17 109.21(11)
N9 C18 H18A 109.8
N9 C18 H18B 109.8
C17 C18 H18A 109.8
C17 C18 H18B 109.8
H18A C18 H18B 108.3
C20 O19 C17 116.86(10)
O19 C20 C21 110.33(12)
O20 C20 O19 122.84(13)
O20 C20 C21 126.83(14)
C20 C21 H21A 109.5
C20 C21 H21B 109.5
C20 C21 H21C 109.5
H21A C21 H21B 109.5
H21A C21 H21C 109.5
H21B C21 H21C 109.5
C15 C22 H22A 108.3
C15 C22 H22B 108.3
H22A C22 H22B 107.4
C23 C22 C15 115.87(11)
C23 C22 H22A 108.3
C23 C22 H22B 108.3
C24 C23 C22 119.85(13)
C28 C23 C22 121.52(12)
C28 C23 C24 118.50(13)
C23 C24 H24 119.7
C25 C24 C23 120.56(15)
C25 C24 H24 119.7
C24 C25 H25 119.8
C26 C25 C24 120.40(15)
C26 C25 H25 119.8
C25 C26 H26 120.2
C27 C26 C25 119.64(15)
C27 C26 H26 120.2
C26 C27 H27 119.9
C26 C27 C28 120.13(16)
C28 C27 H27 119.9
C23 C28 C27 120.75(14)
C23 C28 H28 119.6
C27 C28 H28 119.6

loop_
_geom_bond_atom_site_label_1
_geom_bond_atom_site_label_2
_geom_bond_distance
C1 H1A 0.9800
C1 H1B 0.9800
C1 H1C 0.9800
C1 C2 1.509(2)
C2 C3 1.387(2)
C2 C7 1.395(2)
C3 H3 0.9500
C3 C4 1.389(2)
C4 H4 0.9500
C4 C5 1.388(2)
C5 C6 1.3884(19)
C5 S8 1.7612(14)
C6 H6 0.9500
C6 C7 1.379(2)
C7 H7 0.9500
S8 O8A 1.4303(11)
S8 O8B 1.4321(11)
S8 N9 1.6346(11)
N9 C10 1.4695(17)
N9 C18 1.4586(17)
C10 H10A 0.9900
C10 H10B 0.9900
C10 C11 1.5189(18)
C11 H11 1.0000
C11 C12 1.5308(18)
C11 C16 1.5222(18)
C12 H12A 0.9900
C12 H12B 0.9900
C12 C13 1.516(2)
C13 H13A 0.9900
C13 H13B 0.9900
C13 C14 1.494(2)
C14 H14 0.9500
C14 C15 1.342(2)
C15 C16 1.4793(18)
C15 C22 1.5163(19)
C16 C17 1.3338(19)
C17 C18 1.5053(17)
C17 O19 1.4072(15)
C18 H18A 0.9900
C18 H18B 0.9900
O19 C20 1.3676(16)
C20 O20 1.1928(18)
C20 C21 1.492(2)
C21 H21A 0.9800
C21 H21B 0.9800
C21 H21C 0.9800
C22 H22A 0.9900
C22 H22B 0.9900
C22 C23 1.5142(19)
C23 C24 1.392(2)
C23 C28 1.388(2)
C24 H24 0.9500
C24 C25 1.389(2)
C25 H25 0.9500
C25 C26 1.382(3)
C26 H26 0.9500
C26 C27 1.377(3)
C27 H27 0.9500
C27 C28 1.395(2)
C28 H28 0.9500
